data_4315869
loop_
_publ_author_name
'Svetlana N. Ignatieva'
'Anna S. Balueva'
'Andrey A. Karasik'
'Shamil K. Latypov'
'Anna G. Nikonova'
'Olga E. Naumova'
'Peter L\"onnecke'
'Evamarie Hey-Hawkins'
'Oleg G. Sinyashin'

_publ_section_title
;
 First Representative of Optically Active P-l-Menthyl-Substituted
 (Aminomethyl)phosphine and Its Borane and Metal Complexes
;
_journal_name_full 'Inorganic Chemistry'
_journal_page_first 5407
_journal_page_last 5412
_journal_paper_doi 10.1021/ic902564n
_journal_volume 49
_journal_year 2010
_chemical_absolute_configuration rmad
_chemical_formula_sum 'C40 H64 Cl6 N2 P2 Pt'
_chemical_formula_weight 1042.66
_chemical_name_systematic
;
 ?
;
_space_group_IT_number 19
_symmetry_cell_setting orthorhombic
_symmetry_space_group_name_Hall 'P 2ac 2ab'
_symmetry_space_group_name_H-M 'P 21 21 21'
_atom_sites_solution_hydrogens geom
_atom_sites_solution_primary direct
_atom_sites_solution_secondary difmap
_audit_conform_dict_location ftp://ftp.iucr.org/pub/cif_core.dic
_audit_conform_dict_name cif_core.dic
_audit_conform_dict_version 2.3
_audit_creation_date 2007-10-10T10:54:36-00:00
_audit_creation_method 'WinGX routine CIF_UPDATE'
_cell_angle_alpha 90
_cell_angle_beta 90
_cell_angle_gamma 90
_cell_formula_units_Z 4
_cell_length_a 8.10170(10)
_cell_length_b 21.4564(2)
_cell_length_c 25.1560(2)
_cell_measurement_reflns_used 92476
_cell_measurement_temperature 130(2)
_cell_measurement_theta_max 32.2918
_cell_measurement_theta_min 2.5974
_cell_volume 4372.95(8)
_computing_cell_refinement
;
        CrysAlis RED, Oxford Diffraction Ltd.,
        Version 1.171.32.5 (release 08-05-2007 CrysAlis171 .NET)
        (compiled May  8 2007,13:10:02)
;
_computing_data_collection
;
        CrysAlis CCD, Oxford Diffraction Ltd.,
        Version 1.171.32.5 (release 08-05-2007 CrysAlis171 .NET)
        (compiled May  8 2007,13:10:02)
;
_computing_data_reduction
;
        CrysAlis RED, Oxford Diffraction Ltd.,
        Version 1.171.32.5 (release 08-05-2007 CrysAlis171 .NET)
        (compiled May  8 2007,13:10:02)
;
_computing_molecular_graphics 'ORTEP3 for Windows (L. J. Farrugia, 1997)'
_computing_publication_material 'WINGX  (L.J. Farrugia,1999)'
_computing_structure_refinement 'SHELXL-97 (Sheldrick, 1997)'
_computing_structure_solution 'SIR92 (Giacovazzo 1993)'
_diffrn_ambient_temperature 130(2)
_diffrn_detector_area_resol_mean 16.356
_diffrn_measured_fraction_theta_full 0.999
_diffrn_measured_fraction_theta_max 0.999
_diffrn_measurement_device_type 'ccd Xcalibur S'
_diffrn_measurement_method '\w- amd \f-scans'
_diffrn_orient_matrix_UB_11 0.0125734668
_diffrn_orient_matrix_UB_12 -0.0128276557
_diffrn_orient_matrix_UB_13 -0.025632019
_diffrn_orient_matrix_UB_21 0.0212010663
_diffrn_orient_matrix_UB_22 -0.0289795662
_diffrn_orient_matrix_UB_23 0.0116097426
_diffrn_orient_matrix_UB_31 -0.0838517873
_diffrn_orient_matrix_UB_32 -0.0092738299
_diffrn_orient_matrix_UB_33 -0.0009651859
_diffrn_radiation_monochromator graphite
_diffrn_radiation_type MoK\a
_diffrn_radiation_wavelength 0.71073
_diffrn_reflns_av_R_equivalents 0.0337
_diffrn_reflns_av_unetI/netI 0.0182
_diffrn_reflns_limit_h_max 11
_diffrn_reflns_limit_h_min -11
_diffrn_reflns_limit_k_max 30
_diffrn_reflns_limit_k_min -30
_diffrn_reflns_limit_l_max 35
_diffrn_reflns_limit_l_min -35
_diffrn_reflns_number 142867
_diffrn_reflns_theta_full 30.51
_diffrn_reflns_theta_max 30.51
_diffrn_reflns_theta_min 2.61
_exptl_absorpt_coefficient_mu 3.68
_exptl_absorpt_correction_T_max 1
_exptl_absorpt_correction_T_min 0.64023
_exptl_absorpt_correction_type multi-scan
_exptl_absorpt_process_details
;
        CrysAlis RED, Oxford Diffraction Ltd.,
        Version 1.171.32.5 (release 08-05-2007 CrysAlis171 .NET)
        (compiled May  8 2007,13:10:02)
        Empirical absorption correction using spherical harmonics,
 implemented in SCALE3 ABSPACK scaling algorithm.
;
_exptl_crystal_colour colorless
_exptl_crystal_density_diffrn 1.584
_exptl_crystal_density_method 'not measured'
_exptl_crystal_description prism
_exptl_crystal_F_000 2112
_exptl_crystal_size_max 0.4
_exptl_crystal_size_mid 0.2
_exptl_crystal_size_min 0.2
_refine_diff_density_max 1.2
_refine_diff_density_min -0.814
_refine_diff_density_rms 0.077
_refine_ls_abs_structure_details 'Flack H D (1983), Acta Cryst. A39, 876-881'
_refine_ls_abs_structure_Flack -0.014(2)
_refine_ls_extinction_method none
_refine_ls_goodness_of_fit_ref 1.107
_refine_ls_hydrogen_treatment constr
_refine_ls_matrix_type full
_refine_ls_number_parameters 468
_refine_ls_number_reflns 13363
_refine_ls_number_restraints 0
_refine_ls_restrained_S_all 1.107
_refine_ls_R_factor_all 0.0199
_refine_ls_R_factor_gt 0.0176
_refine_ls_shift/su_max 0.002
_refine_ls_shift/su_mean 0
_refine_ls_structure_factor_coef Fsqd
_refine_ls_weighting_details 'calc w=1/[\s^2^(Fo^2^)+(0.0163P)^2^+2.0700P] where P=(Fo^2^+2Fc^2^)/3'
_refine_ls_weighting_scheme calc
_refine_ls_wR_factor_gt 0.0367
_refine_ls_wR_factor_ref 0.038
_reflns_number_gt 12776
_reflns_number_total 13363
_reflns_threshold_expression >2sigma(I)
_cod_data_source_file ic902564n_si_001.cif
_cod_data_source_block x0314fin
_cod_database_code 4315869

loop_
_symmetry_equiv_pos_as_xyz
'x, y, z'
'-x+1/2, -y, z+1/2'
'-x, y+1/2, -z+1/2'
'x+1/2, -y+1/2, -z'

loop_
_atom_site_label
_atom_site_type_symbol
_atom_site_fract_x
_atom_site_fract_y
_atom_site_fract_z
_atom_site_U_iso_or_equiv
_atom_site_adp_type
_atom_site_occupancy
_atom_site_symmetry_multiplicity
_atom_site_calc_flag
_atom_site_refinement_flags
_atom_site_disorder_assembly
_atom_site_disorder_group
Pt1 Pt 0.939311(9) 0.989759(3) 0.560498(3) 0.01217(2) Uani 1 1 d . . .
Cl1 Cl 1.15245(6) 0.91538(2) 0.55170(2) 0.02156(11) Uani 1 1 d . . .
Cl2 Cl 1.10925(6) 1.04069(2) 0.62246(2) 0.01917(10) Uani 1 1 d . . .
P1 P 0.77171(6) 0.94106(2) 0.50390(2) 0.01195(9) Uani 1 1 d . . .
P2 P 0.72529(6) 1.05286(2) 0.57470(2) 0.01263(10) Uani 1 1 d . . .
N1 N 0.5517(2) 1.03467(8) 0.48207(6) 0.0150(3) Uani 1 1 d . . .
N2 N 0.5904(2) 0.93583(8) 0.59767(7) 0.0147(3) Uani 1 1 d . . .
C1 C 0.6693(2) 0.99378(10) 0.45608(7) 0.0157(4) Uani 1 1 d . . .
H1A H 0.7539 1.0193 0.4378 0.019 Uiso 1 1 calc R . .
H1B H 0.6114 0.9686 0.4288 0.019 Uiso 1 1 calc R . .
C2 C 0.6258(3) 1.08406(10) 0.51419(8) 0.0162(4) Uani 1 1 d . . .
H2A H 0.5392 1.1143 0.5245 0.019 Uiso 1 1 calc R . .
H2B H 0.709 1.1065 0.4926 0.019 Uiso 1 1 calc R . .
C3 C 0.5535(3) 1.00179(8) 0.60006(7) 0.0159(4) Uani 1 1 d . . .
H3A H 0.5295 1.0132 0.6374 0.019 Uiso 1 1 calc R . .
H3B H 0.4528 1.01 0.5789 0.019 Uiso 1 1 calc R . .
C4 C 0.5948(2) 0.91021(10) 0.54480(8) 0.0149(4) Uani 1 1 d . . .
H4A H 0.4898 0.9201 0.5265 0.018 Uiso 1 1 calc R . .
H4B H 0.604 0.8643 0.5472 0.018 Uiso 1 1 calc R . .
C5 C 0.8730(3) 0.88378(9) 0.45973(8) 0.0147(4) Uani 1 1 d . . .
H5 H 0.9333 0.8537 0.4831 0.018 Uiso 1 1 calc R . .
C6 C 0.7678(3) 0.84472(10) 0.42048(8) 0.0172(4) Uani 1 1 d . . .
H6 H 0.7202 0.8744 0.3939 0.021 Uiso 1 1 calc R . .
C7 C 0.8846(3) 0.80090(11) 0.39010(10) 0.0233(5) Uani 1 1 d . . .
H7A H 0.9309 0.7701 0.4153 0.028 Uiso 1 1 calc R . .
H7B H 0.8201 0.7777 0.3631 0.028 Uiso 1 1 calc R . .
C8 C 1.0255(3) 0.83435(11) 0.36263(9) 0.0243(5) Uani 1 1 d . . .
H8A H 1.1012 0.8031 0.3471 0.029 Uiso 1 1 calc R . .
H8B H 0.9806 0.8598 0.3331 0.029 Uiso 1 1 calc R . .
C9 C 1.1214(3) 0.87594(11) 0.39955(10) 0.0219(5) Uani 1 1 d . . .
H9 H 1.177 0.8492 0.4268 0.026 Uiso 1 1 calc R . .
C10 C 1.0040(3) 0.92005(10) 0.42811(8) 0.0177(4) Uani 1 1 d . . .
H10A H 0.9487 0.9472 0.4017 0.021 Uiso 1 1 calc R . .
H10B H 1.0675 0.947 0.4526 0.021 Uiso 1 1 calc R . .
C11 C 0.6222(3) 0.80870(10) 0.44523(9) 0.0203(4) Uani 1 1 d . . .
H11 H 0.5477 0.84 0.4624 0.024 Uiso 1 1 calc R . .
C12 C 0.5220(3) 0.77519(13) 0.40243(10) 0.0307(6) Uani 1 1 d . . .
H12A H 0.5121 0.8021 0.3711 0.046 Uiso 1 1 calc R . .
H12B H 0.4117 0.7656 0.4162 0.046 Uiso 1 1 calc R . .
H12C H 0.5778 0.7364 0.3925 0.046 Uiso 1 1 calc R . .
C13 C 0.6748(3) 0.76246(11) 0.48812(10) 0.0272(5) Uani 1 1 d . . .
H13A H 0.5774 0.7484 0.5079 0.041 Uiso 1 1 calc R . .
H13B H 0.7522 0.7827 0.5125 0.041 Uiso 1 1 calc R . .
H13C H 0.7285 0.7265 0.4715 0.041 Uiso 1 1 calc R . .
C14 C 1.2535(4) 0.91308(13) 0.37018(12) 0.0350(6) Uani 1 1 d . . .
H14A H 1.3239 0.8845 0.35 0.053 Uiso 1 1 calc R . .
H14B H 1.3208 0.9361 0.3959 0.053 Uiso 1 1 calc R . .
H14C H 1.2005 0.9425 0.3458 0.053 Uiso 1 1 calc R . .
C15 C 0.4171(2) 1.05568(9) 0.44959(8) 0.0149(4) Uani 1 1 d . . .
C16 C 0.4320(3) 1.06549(10) 0.39505(8) 0.0190(4) Uani 1 1 d . . .
H16 H 0.5369 1.0621 0.3784 0.023 Uiso 1 1 calc R . .
C17 C 0.2931(3) 1.08028(11) 0.36509(9) 0.0207(4) Uani 1 1 d . . .
H17 H 0.3041 1.086 0.3278 0.025 Uiso 1 1 calc R . .
C18 C 0.1394(3) 1.08680(10) 0.38831(9) 0.0197(4) Uani 1 1 d . . .
C19 C 0.1290(3) 1.08034(10) 0.44314(10) 0.0201(4) Uani 1 1 d . . .
H19 H 0.0256 1.0867 0.4601 0.024 Uiso 1 1 calc R . .
C20 C 0.2648(3) 1.06490(10) 0.47366(9) 0.0186(4) Uani 1 1 d . . .
H20 H 0.254 1.0606 0.5111 0.022 Uiso 1 1 calc R . .
C21 C -0.0142(3) 1.09708(12) 0.35576(10) 0.0264(5) Uani 1 1 d . . .
H21A H 0.0157 1.1157 0.3215 0.04 Uiso 1 1 calc R . .
H21B H -0.0889 1.1251 0.3749 0.04 Uiso 1 1 calc R . .
H21C H -0.0694 1.0571 0.3497 0.04 Uiso 1 1 calc R . .
C22 C 0.7488(3) 1.12330(9) 0.61744(8) 0.0161(4) Uani 1 1 d . . .
H22 H 0.8408 1.1152 0.643 0.019 Uiso 1 1 calc R . .
C23 C 0.7931(3) 1.18278(10) 0.58529(9) 0.0200(4) Uani 1 1 d . . .
H23 H 0.7015 1.1896 0.5593 0.024 Uiso 1 1 calc R . .
C24 C 0.7960(4) 1.23956(11) 0.62210(10) 0.0304(6) Uani 1 1 d . . .
H24A H 0.8865 1.2346 0.6482 0.036 Uiso 1 1 calc R . .
H24B H 0.8191 1.2773 0.6008 0.036 Uiso 1 1 calc R . .
C25 C 0.6353(4) 1.24834(12) 0.65157(11) 0.0341(6) Uani 1 1 d . . .
H25A H 0.5452 1.2558 0.6258 0.041 Uiso 1 1 calc R . .
H25B H 0.6436 1.2853 0.6749 0.041 Uiso 1 1 calc R . .
C26 C 0.5953(3) 1.19128(11) 0.68482(9) 0.0273(5) Uani 1 1 d . . .
H26 H 0.6852 1.1858 0.7117 0.033 Uiso 1 1 calc R . .
C27 C 0.5902(3) 1.13299(11) 0.64984(9) 0.0230(5) Uani 1 1 d . . .
H27A H 0.4954 1.1362 0.6251 0.028 Uiso 1 1 calc R . .
H27B H 0.5719 1.0961 0.6727 0.028 Uiso 1 1 calc R . .
C28 C 0.9542(3) 1.17792(10) 0.55271(9) 0.0232(4) Uani 1 1 d . . .
H28 H 0.964 1.1338 0.5403 0.028 Uiso 1 1 calc R . .
C29 C 0.9464(4) 1.21916(11) 0.50308(10) 0.0312(5) Uani 1 1 d . . .
H29A H 0.8517 1.2069 0.4813 0.047 Uiso 1 1 calc R . .
H29B H 1.0482 1.2142 0.4825 0.047 Uiso 1 1 calc R . .
H29C H 0.9344 1.2629 0.5138 0.047 Uiso 1 1 calc R . .
C30 C 1.1104(3) 1.19299(13) 0.58396(12) 0.0324(6) Uani 1 1 d . . .
H30A H 1.115 1.2379 0.591 0.049 Uiso 1 1 calc R . .
H30B H 1.2074 1.1805 0.5632 0.049 Uiso 1 1 calc R . .
H30C H 1.1092 1.1702 0.6177 0.049 Uiso 1 1 calc R . .
C31 C 0.4335(4) 1.19833(14) 0.71429(10) 0.0386(6) Uani 1 1 d . . .
H31A H 0.4402 1.2341 0.7384 0.058 Uiso 1 1 calc R . .
H31B H 0.4114 1.1604 0.7348 0.058 Uiso 1 1 calc R . .
H31C H 0.3441 1.205 0.6887 0.058 Uiso 1 1 calc R . .
C32 C 0.6835(2) 0.90852(10) 0.63889(8) 0.0152(4) Uani 1 1 d . . .
C33 C 0.7333(3) 0.94261(11) 0.68305(9) 0.0227(5) Uani 1 1 d . . .
H33 H 0.7162 0.9864 0.6837 0.027 Uiso 1 1 calc R . .
C34 C 0.8076(3) 0.91373(12) 0.72608(10) 0.0263(5) Uani 1 1 d . . .
H34 H 0.8395 0.9384 0.7557 0.032 Uiso 1 1 calc R . .
C35 C 0.8367(3) 0.85048(11) 0.72741(9) 0.0209(4) Uani 1 1 d . . .
C36 C 0.7915(3) 0.81701(11) 0.68272(10) 0.0246(5) Uani 1 1 d . . .
H36 H 0.8127 0.7735 0.6818 0.03 Uiso 1 1 calc R . .
C37 C 0.7168(3) 0.84474(11) 0.63938(9) 0.0232(5) Uani 1 1 d . . .
H37 H 0.6876 0.82 0.6095 0.028 Uiso 1 1 calc R . .
C38 C 0.9119(3) 0.81932(12) 0.77525(10) 0.0301(5) Uani 1 1 d . . .
H38A H 1.0319 0.8249 0.7746 0.045 Uiso 1 1 calc R . .
H38B H 0.8857 0.7747 0.7746 0.045 Uiso 1 1 calc R . .
H38C H 0.8669 0.8381 0.8077 0.045 Uiso 1 1 calc R . .
Cl3 Cl 0.31676(11) 0.84108(4) 0.70984(4) 0.0507(2) Uani 1 1 d . . .
Cl4 Cl 0.32827(9) 0.97432(4) 0.73133(3) 0.04046(17) Uani 1 1 d . . .
C39 C 0.2585(3) 0.91582(14) 0.68740(11) 0.0338(6) Uani 1 1 d . . .
H39A H 0.1368 0.918 0.6845 0.041 Uiso 1 1 calc R . .
H39B H 0.3056 0.9232 0.6516 0.041 Uiso 1 1 calc R . .
Cl5 Cl 0.02694(12) 1.14818(4) 0.74841(4) 0.0589(2) Uani 1 1 d . . .
Cl6 Cl -0.22322(11) 1.06376(4) 0.78683(4) 0.0567(2) Uani 1 1 d . . .
C40 C -0.0290(4) 1.06984(14) 0.75659(12) 0.0386(7) Uani 1 1 d . . .
H40A H 0.0545 1.0485 0.7788 0.046 Uiso 1 1 calc R . .
H40B H -0.0316 1.049 0.7215 0.046 Uiso 1 1 calc R . .

loop_
_atom_site_aniso_label
_atom_site_aniso_U_11
_atom_site_aniso_U_22
_atom_site_aniso_U_33
_atom_site_aniso_U_23
_atom_site_aniso_U_13
_atom_site_aniso_U_12
Pt1 0.01131(3) 0.01287(3) 0.01233(3) -0.00053(3) 0.00002(3) 0.00108(3)
Cl1 0.0153(2) 0.0231(2) 0.0262(3) -0.0055(2) -0.00290(19) 0.00712(18)
Cl2 0.0170(2) 0.0207(2) 0.0198(2) -0.00458(19) -0.00567(17) 0.00213(18)
P1 0.0123(2) 0.0119(2) 0.0116(2) -0.00025(18) 0.00090(17) 0.00035(18)
P2 0.0125(2) 0.0133(2) 0.0121(2) -0.00106(17) -0.00011(16) 0.00213(18)
N1 0.0155(7) 0.0143(7) 0.0153(7) -0.0021(6) -0.0047(7) 0.0034(7)
N2 0.0168(9) 0.0141(8) 0.0131(8) 0.0003(6) 0.0021(6) 0.0009(6)
C1 0.0178(8) 0.0161(9) 0.0133(8) 0.0000(7) -0.0004(6) 0.0033(8)
C2 0.0193(9) 0.0150(9) 0.0143(9) -0.0003(7) -0.0029(7) 0.0008(8)
C3 0.0142(8) 0.0162(11) 0.0175(8) -0.0004(6) 0.0025(7) 0.0009(8)
C4 0.0132(9) 0.0176(9) 0.0139(9) -0.0003(7) 0.0021(6) -0.0026(7)
C5 0.0170(9) 0.0134(9) 0.0137(9) -0.0010(7) 0.0017(7) 0.0017(7)
C6 0.0216(10) 0.0157(10) 0.0142(9) -0.0015(7) -0.0007(8) -0.0003(8)
C7 0.0291(11) 0.0187(10) 0.0223(11) -0.0079(9) 0.0018(9) 0.0014(9)
C8 0.0309(13) 0.0232(11) 0.0188(10) -0.0047(8) 0.0055(9) 0.0059(9)
C9 0.0214(10) 0.0205(11) 0.0238(11) 0.0005(9) 0.0082(9) 0.0043(8)
C10 0.0209(9) 0.0141(9) 0.0181(11) -0.0007(7) 0.0060(7) 0.0002(7)
C11 0.0224(9) 0.0183(9) 0.0203(11) -0.0034(9) -0.0005(9) -0.0027(8)
C12 0.0314(14) 0.0334(13) 0.0272(13) -0.0082(10) -0.0047(10) -0.0087(10)
C13 0.0336(13) 0.0175(11) 0.0304(13) 0.0033(9) 0.0004(10) -0.0048(10)
C14 0.0387(15) 0.0266(13) 0.0397(16) -0.0021(11) 0.0213(12) -0.0002(11)
C15 0.0140(9) 0.0136(8) 0.0169(10) 0.0001(7) -0.0033(7) 0.0005(7)
C16 0.0171(9) 0.0234(10) 0.0166(9) 0.0033(7) 0.0001(8) -0.0017(9)
C17 0.0244(11) 0.0213(11) 0.0164(10) 0.0038(8) -0.0034(8) -0.0010(9)
C18 0.0206(11) 0.0157(10) 0.0227(11) 0.0017(8) -0.0053(8) -0.0013(8)
C19 0.0157(9) 0.0213(10) 0.0232(10) 0.0000(10) -0.0008(9) 0.0020(7)
C20 0.0198(10) 0.0208(10) 0.0153(9) 0.0001(8) -0.0009(8) 0.0017(8)
C21 0.0233(11) 0.0265(12) 0.0294(13) 0.0039(10) -0.0092(9) -0.0021(9)
C22 0.0198(10) 0.0142(9) 0.0142(9) -0.0028(7) -0.0021(8) 0.0033(8)
C23 0.0292(12) 0.0131(9) 0.0178(10) -0.0016(8) -0.0047(9) 0.0025(8)
C24 0.0464(16) 0.0170(11) 0.0277(13) -0.0069(9) -0.0054(11) 0.0014(10)
C25 0.0544(17) 0.0208(12) 0.0270(13) -0.0087(10) -0.0042(12) 0.0148(11)
C26 0.0347(14) 0.0286(12) 0.0185(10) -0.0081(9) -0.0033(9) 0.0118(10)
C27 0.0260(13) 0.0267(11) 0.0162(10) -0.0063(8) -0.0003(8) 0.0067(9)
C28 0.0279(11) 0.0170(9) 0.0247(11) 0.0018(8) -0.0012(10) -0.0042(9)
C29 0.0388(13) 0.0259(12) 0.0289(12) 0.0077(9) -0.0010(12) -0.0038(12)
C30 0.0300(13) 0.0286(13) 0.0387(15) 0.0052(11) -0.0068(11) -0.0076(10)
C31 0.0434(15) 0.0455(16) 0.0269(12) -0.0120(11) 0.0029(13) 0.0181(15)
C32 0.0129(9) 0.0187(10) 0.0141(9) 0.0015(7) 0.0040(7) -0.0012(7)
C33 0.0313(12) 0.0159(10) 0.0208(11) -0.0010(8) -0.0047(9) 0.0002(9)
C34 0.0348(13) 0.0233(12) 0.0209(11) -0.0010(9) -0.0077(10) -0.0007(10)
C35 0.0194(10) 0.0228(11) 0.0205(11) 0.0047(9) -0.0012(8) -0.0031(9)
C36 0.0331(12) 0.0177(10) 0.0232(11) -0.0001(9) -0.0008(10) 0.0034(9)
C37 0.0327(12) 0.0184(11) 0.0185(11) -0.0042(8) -0.0021(9) 0.0034(9)
C38 0.0340(15) 0.0303(13) 0.0260(12) 0.0071(10) -0.0080(10) -0.0025(11)
Cl3 0.0557(5) 0.0433(4) 0.0530(5) 0.0125(4) 0.0054(4) 0.0113(4)
Cl4 0.0439(4) 0.0525(5) 0.0250(3) 0.0027(3) 0.0010(3) 0.0114(3)
C39 0.0303(13) 0.0427(16) 0.0284(13) 0.0098(11) 0.0021(10) 0.0037(11)
Cl5 0.0678(6) 0.0593(5) 0.0496(5) 0.0156(4) -0.0208(4) -0.0234(4)
Cl6 0.0555(5) 0.0513(5) 0.0633(5) -0.0204(4) 0.0250(4) -0.0067(4)
C40 0.0375(16) 0.0447(16) 0.0335(14) -0.0026(12) 0.0006(11) 0.0028(13)

loop_
_atom_type_symbol
_atom_type_description
_atom_type_scat_dispersion_real
_atom_type_scat_dispersion_imag
_atom_type_scat_source
Pt Pt -1.7033 8.3905 'International Tables Vol C Tables 4.2.6.8 and 6.1.1.4'
Cl Cl 0.1484 0.1585 'International Tables Vol C Tables 4.2.6.8 and 6.1.1.4'
P P 0.1023 0.0942 'International Tables Vol C Tables 4.2.6.8 and 6.1.1.4'
N N 0.0061 0.0033 'International Tables Vol C Tables 4.2.6.8 and 6.1.1.4'
C C 0.0033 0.0016 'International Tables Vol C Tables 4.2.6.8 and 6.1.1.4'
H H 0 0 'International Tables Vol C Tables 4.2.6.8 and 6.1.1.4'

loop_
_geom_angle_atom_site_label_1
_geom_angle_atom_site_label_2
_geom_angle_atom_site_label_3
_geom_angle
_geom_angle_site_symmetry_1
_geom_angle_site_symmetry_3
_geom_angle_publ_flag
P1 Pt1 P2 85.023(19) . . ?
P1 Pt1 Cl2 178.05(2) . . ?
P2 Pt1 Cl2 93.840(18) . . ?
P1 Pt1 Cl1 93.944(18) . . ?
P2 Pt1 Cl1 173.91(2) . . ?
Cl2 Pt1 Cl1 87.019(18) . . ?
C1 P1 C5 102.41(9) . . ?
C1 P1 C4 103.24(9) . . ?
C5 P1 C4 115.61(9) . . ?
C1 P1 Pt1 113.74(7) . . ?
C5 P1 Pt1 115.17(7) . . ?
C4 P1 Pt1 106.23(6) . . ?
C2 P2 C22 103.06(9) . . ?
C2 P2 C3 99.64(9) . . ?
C22 P2 C3 110.60(9) . . ?
C2 P2 Pt1 115.30(7) . . ?
C22 P2 Pt1 120.36(7) . . ?
C3 P2 Pt1 106.01(6) . . ?
C15 N1 C1 115.63(15) . . ?
C15 N1 C2 113.52(16) . . ?
C1 N1 C2 114.69(17) . . ?
C32 N2 C4 120.50(16) . . ?
C32 N2 C3 119.08(17) . . ?
C4 N2 C3 114.63(16) . . ?
N1 C1 P1 111.81(13) . . ?
N1 C2 P2 111.84(14) . . ?
N2 C3 P2 113.73(14) . . ?
N2 C4 P1 112.91(13) . . ?
C10 C5 C6 108.88(17) . . ?
C10 C5 P1 106.31(14) . . ?
C6 C5 P1 119.87(15) . . ?
C7 C6 C11 111.42(18) . . ?
C7 C6 C5 107.99(18) . . ?
C11 C6 C5 115.75(17) . . ?
C8 C7 C6 113.62(19) . . ?
C9 C8 C7 112.86(19) . . ?
C8 C9 C10 109.71(19) . . ?
C8 C9 C14 111.9(2) . . ?
C10 C9 C14 110.01(19) . . ?
C9 C10 C5 111.15(18) . . ?
C13 C11 C12 109.90(19) . . ?
C13 C11 C6 113.43(19) . . ?
C12 C11 C6 110.97(19) . . ?
C20 C15 C16 119.04(19) . . ?
C20 C15 N1 118.13(17) . . ?
C16 C15 N1 122.80(19) . . ?
C17 C16 C15 119.8(2) . . ?
C18 C17 C16 121.5(2) . . ?
C17 C18 C19 117.7(2) . . ?
C17 C18 C21 122.0(2) . . ?
C19 C18 C21 120.3(2) . . ?
C20 C19 C18 121.8(2) . . ?
C19 C20 C15 120.0(2) . . ?
C27 C22 C23 111.01(18) . . ?
C27 C22 P2 109.29(15) . . ?
C23 C22 P2 112.92(14) . . ?
C24 C23 C28 111.2(2) . . ?
C24 C23 C22 110.03(19) . . ?
C28 C23 C22 114.60(18) . . ?
C25 C24 C23 112.6(2) . . ?
C24 C25 C26 110.7(2) . . ?
C31 C26 C25 112.0(2) . . ?
C31 C26 C27 109.9(2) . . ?
C25 C26 C27 110.39(19) . . ?
C26 C27 C22 113.1(2) . . ?
C30 C28 C29 109.4(2) . . ?
C30 C28 C23 114.42(19) . . ?
C29 C28 C23 111.0(2) . . ?
C33 C32 C37 117.0(2) . . ?
C33 C32 N2 121.64(19) . . ?
C37 C32 N2 121.16(19) . . ?
C34 C33 C32 121.0(2) . . ?
C35 C34 C33 122.3(2) . . ?
C34 C35 C36 116.5(2) . . ?
C34 C35 C38 121.7(2) . . ?
C36 C35 C38 121.7(2) . . ?
C37 C36 C35 122.3(2) . . ?
C36 C37 C32 120.9(2) . . ?
Cl3 C39 Cl4 111.12(15) . . ?
Cl5 C40 Cl6 110.75(17) . . ?

loop_
_geom_bond_atom_site_label_1
_geom_bond_atom_site_label_2
_geom_bond_distance
_geom_bond_site_symmetry_2
_geom_bond_publ_flag
Pt1 P1 2.2277(5) . ?
Pt1 P2 2.2288(5) . ?
Pt1 Cl2 2.3493(5) . ?
Pt1 Cl1 2.3618(5) . ?
P1 C1 1.848(2) . ?
P1 C5 1.849(2) . ?
P1 C4 1.884(2) . ?
P2 C2 1.848(2) . ?
P2 C22 1.864(2) . ?
P2 C3 1.883(2) . ?
N1 C15 1.435(2) . ?
N1 C1 1.451(3) . ?
N1 C2 1.462(3) . ?
N2 C32 1.410(3) . ?
N2 C4 1.440(3) . ?
N2 C3 1.448(2) . ?
C5 C10 1.538(3) . ?
C5 C6 1.550(3) . ?
C6 C7 1.537(3) . ?
C6 C11 1.542(3) . ?
C7 C8 1.515(3) . ?
C8 C9 1.505(3) . ?
C9 C10 1.522(3) . ?
C9 C14 1.525(3) . ?
C11 C13 1.527(3) . ?
C11 C12 1.528(3) . ?
C15 C20 1.388(3) . ?
C15 C16 1.393(3) . ?
C16 C17 1.391(3) . ?
C17 C18 1.382(3) . ?
C18 C19 1.389(3) . ?
C18 C21 1.506(3) . ?
C19 C20 1.382(3) . ?
C22 C27 1.536(3) . ?
C22 C23 1.553(3) . ?
C23 C24 1.531(3) . ?
C23 C28 1.545(3) . ?
C24 C25 1.510(4) . ?
C25 C26 1.518(4) . ?
C26 C31 1.514(4) . ?
C26 C27 1.530(3) . ?
C28 C30 1.524(3) . ?
C28 C29 1.532(3) . ?
C32 C33 1.390(3) . ?
C32 C37 1.395(3) . ?
C33 C34 1.385(3) . ?
C34 C35 1.378(3) . ?
C35 C36 1.383(3) . ?
C35 C38 1.505(3) . ?
C36 C37 1.382(3) . ?
Cl3 C39 1.764(3) . ?
Cl4 C39 1.765(3) . ?
Cl5 C40 1.753(3) . ?
Cl6 C40 1.753(3) . ?
